data_7707032
loop_
_publ_author_name
'Zechovsk\'y, Jan'
'Mr\'ozek, Ond\<rej'
'Samsonov, Maksim'
'Jambor, Roman'
'R\%u\<Zi\<cka, Ale\<s'
'Dost\'al, Libor'

_publ_section_title
;
 Coordination capabilities of bis-(2-pyridyl)amides in the field of
 divalent germanium, tin and lead compounds.
;
_journal_issue 18
_journal_name_full 'Dalton transactions (Cambridge, England : 2003)'
_journal_page_first 6321
_journal_page_last 6332
_journal_paper_doi 10.1039/d1dt00717c
_journal_volume 50
_journal_year 2021
_chemical_formula_sum 'C36 H36 Li N9 Sn'
_chemical_formula_weight 720.37
_space_group_crystal_system trigonal
_space_group_IT_number 161
_space_group_name_Hall 'R 3 -2"c'
_space_group_name_H-M_alt 'R 3 c :H'
_atom_sites_solution_hydrogens geom
_audit_creation_method SHELXL-2017/1
_audit_update_record
;
2020-09-21 deposited with the CCDC.	2021-03-29 downloaded from the CCDC.
;
_cell_angle_alpha 90
_cell_angle_beta 90
_cell_angle_gamma 120
_cell_formula_units_Z 6
_cell_length_a 12.1232(12)
_cell_length_b 12.1232(12)
_cell_length_c 41.793(4)
_cell_measurement_reflns_used 12733
_cell_measurement_temperature 150(2)
_cell_measurement_theta_max 27.5
_cell_measurement_theta_min 1
_cell_volume 5319.5(9)
_computing_cell_refinement 'APEX3 v2016.9-0 (Bruker AXS)'
_computing_data_collection 'Bruker Instrument Service vV6.2.3'
_computing_data_reduction 'SAINT V8.37A (Bruker AXS Inc., 2015)'
_computing_molecular_graphics 'SHELXL-2017/1 (Sheldrick, 2017)'
_computing_publication_material 'Bruker SHELXTL'
_computing_structure_refinement 'SHELXL-2017/1 (Sheldrick, 2017)'
_computing_structure_solution 'XT, VERSION 2014/5'
_diffrn_ambient_temperature 150(2)
_diffrn_detector_area_resol_mean 10.4167
_diffrn_measured_fraction_theta_full 0.999
_diffrn_measured_fraction_theta_max 0.929
_diffrn_measurement_device_type 'Bruker D8 - Venture'
_diffrn_measurement_method '\f and \w scans to fill the Ewald sphere'
_diffrn_radiation_type MoK\a
_diffrn_radiation_wavelength 0.71073
_diffrn_reflns_av_R_equivalents 0.0472
_diffrn_reflns_av_unetI/netI 0.0502
_diffrn_reflns_Laue_measured_fraction_full 0.999
_diffrn_reflns_Laue_measured_fraction_max 0.929
_diffrn_reflns_limit_h_max 16
_diffrn_reflns_limit_h_min -13
_diffrn_reflns_limit_k_max 10
_diffrn_reflns_limit_k_min -17
_diffrn_reflns_limit_l_max 60
_diffrn_reflns_limit_l_min -55
_diffrn_reflns_number 12733
_diffrn_reflns_point_group_measured_fraction_full 0.999
_diffrn_reflns_point_group_measured_fraction_max 0.928
_diffrn_reflns_theta_full 25.242
_diffrn_reflns_theta_max 31.572
_diffrn_reflns_theta_min 2.171
_diffrn_source 'sealed X-ray tube'
_exptl_absorpt_coefficient_mu 0.759
_exptl_absorpt_correction_T_max 0.7463
_exptl_absorpt_correction_T_min 0.5631
_exptl_absorpt_correction_type multi-scan
_exptl_absorpt_process_details
;
SADABS-2016/2 - Bruker AXS area detector
scaling and absorption correction
;
_exptl_crystal_colour yellow
_exptl_crystal_density_diffrn 1.349
_exptl_crystal_description block
_exptl_crystal_F_000 2208
_exptl_crystal_size_max 0.598
_exptl_crystal_size_mid 0.514
_exptl_crystal_size_min 0.420
_refine_diff_density_max 0.755
_refine_diff_density_min -1.001
_refine_diff_density_rms 0.198
_refine_ls_abs_structure_details
;
 Refined as an inversion twin.
;
_refine_ls_abs_structure_Flack 0.10(6)
_refine_ls_extinction_method none
_refine_ls_goodness_of_fit_ref 1.116
_refine_ls_hydrogen_treatment constr
_refine_ls_matrix_type full
_refine_ls_number_parameters 145
_refine_ls_number_reflns 3500
_refine_ls_number_restraints 127
_refine_ls_restrained_S_all 1.097
_refine_ls_R_factor_all 0.0609
_refine_ls_R_factor_gt 0.0398
_refine_ls_shift/su_max 0.003
_refine_ls_shift/su_mean 0.000
_refine_ls_structure_factor_coef Fsqd
_refine_ls_weighting_details 'w=1/[\s^2^(Fo^2^)+(0.0550P)^2^+1.3198P] where P=(Fo^2^+2Fc^2^)/3'
_refine_ls_weighting_scheme calc
_refine_ls_wR_factor_gt 0.0964
_refine_ls_wR_factor_ref 0.1036
_reflns_Friedel_coverage 0.996
_reflns_Friedel_fraction_full 0.999
_reflns_Friedel_fraction_max 0.928
_reflns_number_gt 2737
_reflns_number_total 3500
_reflns_threshold_expression 'I > 2\s(I)'
_cod_data_source_file d1dt00717c4.cif
_cod_data_source_block ld190415Sn1
_cod_depositor_comments 'Adding full bibliography for 7707027--7707037.cif.'
_cod_original_cell_volume 5319.4(12)
_cod_database_code 7707032
_shelx_shelxl_version_number 2017/1
_shelx_space_group_comment
;
The symmetry employed for this shelxl refinement is uniquely defined
by the following loop, which should always be used as a source of
symmetry information in preference to the above space-group names.
They are only intended as comments.
;
_shelx_estimated_absorpt_t_min 0.660
_shelx_estimated_absorpt_t_max 0.741
_exptl_absorpt_special_details
;
The ratio of minimum to maximum
apparent transmission was 0.755
;

loop_
_space_group_symop_operation_xyz
'x, y, z'
'-y, x-y, z'
'-x+y, -x, z'
'-y, -x, z+1/2'
'-x+y, y, z+1/2'
'x, x-y, z+1/2'
'x+2/3, y+1/3, z+1/3'
'-y+2/3, x-y+1/3, z+1/3'
'-x+y+2/3, -x+1/3, z+1/3'
'-y+2/3, -x+1/3, z+5/6'
'-x+y+2/3, y+1/3, z+5/6'
'x+2/3, x-y+1/3, z+5/6'
'x+1/3, y+2/3, z+2/3'
'-y+1/3, x-y+2/3, z+2/3'
'-x+y+1/3, -x+2/3, z+2/3'
'-y+1/3, -x+2/3, z+7/6'
'-x+y+1/3, y+2/3, z+7/6'
'x+1/3, x-y+2/3, z+7/6'

loop_
_atom_site_label
_atom_site_type_symbol
_atom_site_fract_x
_atom_site_fract_y
_atom_site_fract_z
_atom_site_U_iso_or_equiv
_atom_site_adp_type
_atom_site_occupancy
_atom_site_site_symmetry_order
_atom_site_calc_flag
_atom_site_refinement_flags_posn
_atom_site_refinement_flags_adp
_atom_site_refinement_flags_occupancy
_atom_site_disorder_assembly
_atom_site_disorder_group
Sn1 Sn 0.666667 0.333333 0.45393(4) 0.01880(14) Uani 1 3 d S T P . .
N1 N 0.6105(4) 0.4430(4) 0.48753(10) 0.0221(9) Uani 1 1 d . . . . .
C1 C 0.6881(4) 0.5488(4) 0.50594(11) 0.0227(9) Uani 1 1 d . . . . .
Li1 Li 0.666667 0.333333 0.3790(5) 0.034(4) Uani 1 3 d S T P . .
N2 N 0.7387(5) 0.5259(5) 0.53191(10) 0.0246(9) Uani 1 1 d . . . . .
C2 C 0.8255(5) 0.6246(7) 0.54949(16) 0.0331(12) Uani 1 1 d . . . . .
C3 C 0.8588(7) 0.7488(8) 0.5418(2) 0.0429(16) Uani 1 1 d . . . . .
H3 H 0.918324 0.817564 0.554638 0.051 Uiso 1 1 calc R U . . .
N3 N 0.4329(4) 0.3232(5) 0.45705(10) 0.0265(9) Uani 1 1 d . . . . .
C4 C 0.8047(6) 0.7720(5) 0.51529(14) 0.0436(15) Uani 1 1 d . . . . .
H4 H 0.826909 0.856691 0.509770 0.052 Uiso 1 1 calc R U . . .
C5 C 0.7194(6) 0.6721(5) 0.49729(13) 0.0337(12) Uani 1 1 d . . . . .
H5 H 0.681590 0.686180 0.479002 0.040 Uiso 1 1 calc R U . . .
C6 C 0.8780(7) 0.5931(7) 0.57760(14) 0.0502(16) Uani 1 1 d . . . . .
H6A H 0.913294 0.539514 0.570944 0.075 Uiso 1 1 calc R U . . .
H6B H 0.810190 0.547127 0.593324 0.075 Uiso 1 1 calc R U . . .
H6C H 0.945504 0.671801 0.587223 0.075 Uiso 1 1 calc R U . . .
C7 C 0.4880(5) 0.4153(5) 0.47967(12) 0.0242(9) Uani 1 1 d . . . . .
C9 C 0.2450(6) 0.3384(8) 0.45985(16) 0.0494(16) Uani 1 1 d . . . . .
H9 H 0.160891 0.310723 0.452583 0.059 Uiso 1 1 calc R U . . .
C8 C 0.3151(5) 0.2869(6) 0.44719(12) 0.0358(13) Uani 1 1 d . . . . .
C10 C 0.2996(6) 0.4300(7) 0.48307(17) 0.0514(16) Uani 1 1 d . . . . .
H10 H 0.253055 0.466780 0.491830 0.062 Uiso 1 1 calc R U . . .
C11 C 0.4229(6) 0.4701(6) 0.49400(13) 0.0339(13) Uani 1 1 d . . . . .
H11 H 0.460711 0.531875 0.510479 0.041 Uiso 1 1 calc R U . . .
C12 C 0.2592(6) 0.1835(8) 0.42241(18) 0.0514(18) Uani 1 1 d . . . . .
H12A H 0.318351 0.206353 0.404376 0.077 Uiso 1 1 calc R U . . .
H12B H 0.178107 0.173274 0.414843 0.077 Uiso 1 1 calc R U . . .
H12C H 0.244674 0.103275 0.431845 0.077 Uiso 1 1 calc R U . . .

loop_
_atom_site_aniso_label
_atom_site_aniso_U_11
_atom_site_aniso_U_22
_atom_site_aniso_U_33
_atom_site_aniso_U_23
_atom_site_aniso_U_13
_atom_site_aniso_U_12
Sn1 0.01788(16) 0.01788(16) 0.0206(2) 0.000 0.000 0.00894(8)
N1 0.0206(19) 0.0182(19) 0.032(2) -0.0023(16) -0.0014(15) 0.0128(17)
C1 0.025(2) 0.022(2) 0.025(2) -0.0044(18) 0.0015(18) 0.015(2)
Li1 0.032(5) 0.032(5) 0.039(8) 0.000 0.000 0.016(3)
N2 0.023(2) 0.026(2) 0.025(2) -0.005(2) -0.0002(17) 0.013(2)
C2 0.028(3) 0.037(3) 0.033(3) -0.010(3) -0.002(2) 0.016(2)
C3 0.045(4) 0.028(3) 0.045(4) -0.012(3) -0.003(3) 0.010(3)
N3 0.0173(19) 0.027(2) 0.033(2) 0.0043(17) -0.0011(17) 0.0094(19)
C4 0.056(4) 0.022(3) 0.046(3) -0.009(2) -0.005(3) 0.014(3)
C5 0.049(4) 0.021(2) 0.034(3) -0.005(2) -0.004(2) 0.020(3)
C6 0.055(4) 0.059(4) 0.034(3) -0.017(3) -0.017(3) 0.026(4)
C7 0.021(2) 0.023(3) 0.033(2) 0.007(2) 0.004(2) 0.015(2)
C9 0.026(3) 0.070(4) 0.058(4) 0.004(3) -0.002(3) 0.028(3)
C8 0.019(2) 0.044(3) 0.041(3) 0.005(2) -0.003(2) 0.013(2)
C10 0.038(3) 0.069(5) 0.067(4) 0.006(3) 0.013(3) 0.041(3)
C11 0.033(3) 0.038(3) 0.041(3) 0.002(3) 0.005(2) 0.026(3)
C12 0.025(3) 0.059(5) 0.060(4) -0.008(4) -0.011(3) 0.013(3)

loop_
_atom_type_symbol
_atom_type_description
_atom_type_scat_dispersion_real
_atom_type_scat_dispersion_imag
_atom_type_scat_source
C C 0.0033 0.0016 'International Tables Vol C Tables 4.2.6.8 and 6.1.1.4'
H H 0.0000 0.0000 'International Tables Vol C Tables 4.2.6.8 and 6.1.1.4'
N N 0.0061 0.0033 'International Tables Vol C Tables 4.2.6.8 and 6.1.1.4'
Sn Sn -0.6537 1.4246 'International Tables Vol C Tables 4.2.6.8 and 6.1.1.4'
Li Li -0.0003 0.0001 'International Tables Vol C Tables 4.2.6.8 and 6.1.1.4'

loop_
_geom_angle_atom_site_label_1
_geom_angle_atom_site_label_2
_geom_angle_atom_site_label_3
_geom_angle
_geom_angle_site_symmetry_1
_geom_angle_site_symmetry_3
_geom_angle_publ_flag
N1 Sn1 N1 85.47(17) 3_665 2_655 ?
N1 Sn1 N1 85.47(16) 3_665 . ?
N1 Sn1 N1 85.47(16) 2_655 . ?
N1 Sn1 Li1 128.41(11) 3_665 . ?
N1 Sn1 Li1 128.41(11) 2_655 . ?
N1 Sn1 Li1 128.41(11) . . ?
C1 N1 C7 120.3(4) . . ?
C1 N1 Sn1 128.7(3) . . ?
C7 N1 Sn1 108.1(3) . . ?
N2 C1 N1 115.3(4) . . ?
N2 C1 C5 121.6(5) . . ?
N1 C1 C5 123.0(4) . . ?
C3 Li1 C3 119.63(10) 11_544 10_664 ?
C3 Li1 C3 119.62(10) 11_544 12_454 ?
C3 Li1 C3 119.62(10) 10_664 12_454 ?
C3 Li1 Sn1 93.5(5) 11_544 . ?
C3 Li1 Sn1 93.5(5) 10_664 . ?
C3 Li1 Sn1 93.5(5) 12_454 . ?
C1 N2 C2 119.5(5) . . ?
N2 C2 C3 120.7(6) . . ?
N2 C2 C6 116.8(6) . . ?
C3 C2 C6 122.5(7) . . ?
C4 C3 C2 119.7(7) . . ?
C4 C3 Li1 85.1(6) . 16_664 ?
C2 C3 Li1 154.6(6) . 16_664 ?
C4 C3 H3 120.1 . . ?
C2 C3 H3 120.1 . . ?
Li1 C3 H3 35.5 16_664 . ?
C8 N3 C7 119.6(5) . . ?
C5 C4 C3 119.1(6) . . ?
C5 C4 H4 120.4 . . ?
C3 C4 H4 120.4 . . ?
C4 C5 C1 119.4(5) . . ?
C4 C5 H5 120.3 . . ?
C1 C5 H5 120.3 . . ?
C2 C6 H6A 109.5 . . ?
C2 C6 H6B 109.5 . . ?
H6A C6 H6B 109.5 . . ?
C2 C6 H6C 109.5 . . ?
H6A C6 H6C 109.5 . . ?
H6B C6 H6C 109.5 . . ?
N3 C7 N1 113.0(4) . . ?
N3 C7 C11 121.9(5) . . ?
N1 C7 C11 125.1(5) . . ?
C10 C9 C8 118.6(5) . . ?
C10 C9 H9 120.7 . . ?
C8 C9 H9 120.7 . . ?
N3 C8 C9 122.0(5) . . ?
N3 C8 C12 116.8(5) . . ?
C9 C8 C12 121.1(5) . . ?
C9 C10 C11 120.8(6) . . ?
C9 C10 H10 119.6 . . ?
C11 C10 H10 119.6 . . ?
C7 C11 C10 117.1(6) . . ?
C7 C11 H11 121.5 . . ?
C10 C11 H11 121.5 . . ?
C8 C12 H12A 109.5 . . ?
C8 C12 H12B 109.5 . . ?
H12A C12 H12B 109.5 . . ?
C8 C12 H12C 109.5 . . ?
H12A C12 H12C 109.5 . . ?
H12B C12 H12C 109.5 . . ?

loop_
_geom_bond_atom_site_label_1
_geom_bond_atom_site_label_2
_geom_bond_distance
_geom_bond_site_symmetry_2
_geom_bond_publ_flag
Sn1 N1 2.260(4) 3_665 ?
Sn1 N1 2.260(4) 2_655 ?
Sn1 N1 2.260(4) . ?
Sn1 Li1 3.130(19) . ?
N1 C1 1.384(6) . ?
N1 C7 1.389(7) . ?
C1 N2 1.342(6) . ?
C1 C5 1.394(7) . ?
Li1 C3 2.649(8) 11_544 ?
Li1 C3 2.649(8) 10_664 ?
Li1 C3 2.649(8) 12_454 ?
N2 C2 1.349(8) . ?
C2 C3 1.388(11) . ?
C2 C6 1.475(9) . ?
C3 C4 1.386(10) . ?
C3 H3 0.9500 . ?
N3 C8 1.332(7) . ?
N3 C7 1.356(7) . ?
C4 C5 1.361(8) . ?
C4 H4 0.9500 . ?
C5 H5 0.9500 . ?
C6 H6A 0.9800 . ?
C6 H6B 0.9800 . ?
C6 H6C 0.9800 . ?
C7 C11 1.395(7) . ?
C9 C10 1.371(10) . ?
C9 C8 1.386(8) . ?
C9 H9 0.9500 . ?
C8 C12 1.501(9) . ?
C10 C11 1.397(9) . ?
C10 H10 0.9500 . ?
C11 H11 0.9500 . ?
C12 H12A 0.9800 . ?
C12 H12B 0.9800 . ?
C12 H12C 0.9800 . ?
